data_4081080
loop_
_publ_author_name
'Chalkley, Matthew J.'
'Guard, Louise M.'
'Hazari, Nilay'
'Hofmann, Peter'
'Hruszkewycz, Damian P.'
'Schmeier, Timothy J.'
'Takase, Michael K.'

_publ_section_title
;
 Synthesis, Electronic Structure, and Reactivity of Palladium(I) Dimers
 with Bridging Allyl, Cyclopentadienyl, and Indenyl Ligands
;
_journal_issue 15
_journal_name_full Organometallics
_journal_page_first 4223
_journal_paper_doi 10.1021/om400415c
_journal_volume 32
_journal_year 2013
_chemical_formula_sum 'C26 H42 P2 Pd2'
_chemical_formula_weight 629.34
_chemical_name_systematic
; 
 ? 
;
_space_group_IT_number 14
_symmetry_cell_setting monoclinic
_symmetry_space_group_name_Hall '-P 2yn'
_symmetry_space_group_name_H-M 'P 1 21/n 1'
_atom_sites_solution_hydrogens geom
_atom_sites_solution_primary direct
_atom_sites_solution_secondary difmap
_audit_creation_method SHELXL-97
_cell_angle_alpha 90.00
_cell_angle_beta 90.708(6)
_cell_angle_gamma 90.00
_cell_formula_units_Z 4
_cell_length_a 10.7215(2)
_cell_length_b 8.8263(2)
_cell_length_c 28.078(2)
_cell_measurement_reflns_used 31550
_cell_measurement_temperature 93(2)
_cell_measurement_theta_max 28.3
_cell_measurement_theta_min 3.1
_cell_volume 2656.9(2)
_computing_cell_refinement 'CrystalClear-SM Expert 2.0 r12 (Rigaku, 2011)'
_computing_data_collection 'CrystalClear-SM Expert 2.0 r12 (Rigaku, 2011)'
_computing_data_reduction 'CrystalClear-SM Expert 2.0 r12 (Rigaku, 2011)'
_computing_publication_material 'SHELXL-97 (Sheldrick, 2008)'
_computing_structure_refinement 'SHELXL-97 (Sheldrick, 2008)'
_computing_structure_solution 'SHELXS-97 (Sheldrick, 2008)'
_diffrn_ambient_temperature 93(2)
_diffrn_detector_area_resol_mean 10
_diffrn_measured_fraction_theta_full 0.986
_diffrn_measured_fraction_theta_max 0.986
_diffrn_measurement_device_type 'Rigaku R-AXIS RAPID imaging plate'
_diffrn_measurement_method \w
_diffrn_radiation_monochromator graphite
_diffrn_radiation_source 'fine-focus sealed tube'
_diffrn_radiation_type MoK\a
_diffrn_radiation_wavelength 0.71075
_diffrn_reflns_av_R_equivalents 0.0592
_diffrn_reflns_av_sigmaI/netI 0.0347
_diffrn_reflns_limit_h_max 14
_diffrn_reflns_limit_h_min -14
_diffrn_reflns_limit_k_max 11
_diffrn_reflns_limit_k_min -11
_diffrn_reflns_limit_l_max 36
_diffrn_reflns_limit_l_min -36
_diffrn_reflns_number 46276
_diffrn_reflns_theta_full 28.28
_diffrn_reflns_theta_max 28.28
_diffrn_reflns_theta_min 3.07
_exptl_absorpt_coefficient_mu 1.485
_exptl_absorpt_correction_T_max 0.8657
_exptl_absorpt_correction_T_min 0.7555
_exptl_absorpt_correction_type multi-scan
_exptl_absorpt_process_details 'Jacobson, R. (1998) Private Communication'
_exptl_crystal_colour Orange
_exptl_crystal_density_diffrn 1.573
_exptl_crystal_density_method 'not measured'
_exptl_crystal_description Block
_exptl_crystal_F_000 1280
_exptl_crystal_size_max 0.20
_exptl_crystal_size_mid 0.15
_exptl_crystal_size_min 0.10
_refine_diff_density_max 1.318
_refine_diff_density_min -0.716
_refine_diff_density_rms 0.100
_refine_ls_extinction_method none
_refine_ls_goodness_of_fit_ref 1.078
_refine_ls_hydrogen_treatment mixed
_refine_ls_matrix_type full
_refine_ls_number_parameters 295
_refine_ls_number_reflns 6517
_refine_ls_number_restraints 6
_refine_ls_restrained_S_all 1.078
_refine_ls_R_factor_all 0.0354
_refine_ls_R_factor_gt 0.0328
_refine_ls_shift/su_max 0.002
_refine_ls_shift/su_mean 0.000
_refine_ls_structure_factor_coef Fsqd
_refine_ls_weighting_details 'calc w=1/[\s^2^(Fo^2^)+(0.0204P)^2^+5.9182P] where P=(Fo^2^+2Fc^2^)/3'
_refine_ls_weighting_scheme calc
_refine_ls_wR_factor_gt 0.0758
_refine_ls_wR_factor_ref 0.0772
_reflns_number_gt 6107
_reflns_number_total 6517
_reflns_threshold_expression >2sigma(I)
_cod_data_source_file om400415c_si_002.cif
_cod_data_source_block '_CpInd'
_cod_original_cell_volume 2656.8(2)
_cod_original_sg_symbol_H-M P2(1)/n
_cod_database_code 4081080

loop_
_symmetry_equiv_pos_as_xyz
'x, y, z'
'-x+1/2, y+1/2, -z+1/2'
'-x, -y, -z'
'x-1/2, -y-1/2, z-1/2'

loop_
_atom_site_label
_atom_site_type_symbol
_atom_site_fract_x
_atom_site_fract_y
_atom_site_fract_z
_atom_site_U_iso_or_equiv
_atom_site_adp_type
_atom_site_occupancy
_atom_site_symmetry_multiplicity
_atom_site_calc_flag
_atom_site_refinement_flags
Pd1 Pd 0.681860(18) 0.33104(2) 0.143713(7) 0.01959(6) Uani 1 1 d .
Pd2 Pd 0.485224(18) 0.50990(2) 0.126070(7) 0.02001(6) Uani 1 1 d .
C1 C 0.4756(3) 0.2374(3) 0.09842(11) 0.0264(6) Uani 1 1 d D
H1 H 0.483(3) 0.236(4) 0.0648(7) 0.032 Uiso 1 1 d D
C2 C 0.5469(3) 0.1493(3) 0.13108(11) 0.0251(6) Uani 1 1 d D
H2 H 0.599(3) 0.065(3) 0.1212(12) 0.030 Uiso 1 1 d D
C3 C 0.4840(3) 0.1601(3) 0.17660(11) 0.0288(6) Uani 1 1 d .
H3 H 0.5097 0.1118 0.2053 0.035 Uiso 1 1 calc R
C4 C 0.3816(3) 0.2517(3) 0.17108(11) 0.0292(6) Uani 1 1 d .
H4 H 0.3251 0.2776 0.1956 0.035 Uiso 1 1 calc R
C5 C 0.3730(3) 0.3026(3) 0.12224(11) 0.0265(6) Uani 1 1 d D
H5 H 0.295(2) 0.335(4) 0.1068(12) 0.032 Uiso 1 1 d D
C11 C 0.6794(3) 0.5992(3) 0.16658(10) 0.0253(6) Uani 1 1 d D
H11 H 0.659(3) 0.595(4) 0.1994(7) 0.030 Uiso 1 1 d D
C12 C 0.7899(3) 0.5363(3) 0.14774(11) 0.0254(6) Uani 1 1 d D
H12 H 0.865(2) 0.508(4) 0.1656(11) 0.030 Uiso 1 1 d D
C13 C 0.8000(3) 0.5998(3) 0.09973(11) 0.0250(6) Uani 1 1 d .
C14 C 0.8941(3) 0.5868(4) 0.06688(11) 0.0312(6) Uani 1 1 d .
H14 H 0.9646 0.5246 0.0733 0.037 Uiso 1 1 calc R
C15 C 0.8838(3) 0.6666(4) 0.02410(12) 0.0363(7) Uani 1 1 d .
H15 H 0.9488 0.6609 0.0015 0.044 Uiso 1 1 calc R
C16 C 0.7784(3) 0.7550(4) 0.01449(12) 0.0373(7) Uani 1 1 d .
H16 H 0.7716 0.8071 -0.0150 0.045 Uiso 1 1 calc R
C17 C 0.6832(3) 0.7679(4) 0.04748(11) 0.0324(7) Uani 1 1 d .
H17 H 0.6116 0.8279 0.0407 0.039 Uiso 1 1 calc R
C18 C 0.6947(3) 0.6920(3) 0.09000(11) 0.0250(6) Uani 1 1 d .
C19 C 0.6156(3) 0.6918(3) 0.13217(11) 0.0253(6) Uani 1 1 d D
H19 H 0.562(3) 0.779(3) 0.1413(12) 0.030 Uiso 1 1 d D
P1 P 0.83866(7) 0.15985(8) 0.15628(3) 0.02100(14) Uani 1 1 d .
C31 C 0.9912(3) 0.2304(3) 0.17710(11) 0.0278(6) Uani 1 1 d .
H31A H 1.0520 0.1460 0.1767 0.033 Uiso 1 1 calc R
H31B H 1.0206 0.3090 0.1547 0.033 Uiso 1 1 calc R
C32 C 0.9881(3) 0.2978(4) 0.22751(11) 0.0326(7) Uani 1 1 d .
H32A H 0.9155 0.3644 0.2303 0.049 Uiso 1 1 calc R
H32B H 1.0645 0.3562 0.2335 0.049 Uiso 1 1 calc R
H32C H 0.9825 0.2157 0.2509 0.049 Uiso 1 1 calc R
C33 C 0.8786(3) 0.0496(3) 0.10345(11) 0.0289(6) Uani 1 1 d .
H33A H 0.9423 -0.0267 0.1124 0.035 Uiso 1 1 calc R
H33B H 0.8034 -0.0053 0.0921 0.035 Uiso 1 1 calc R
C34 C 0.9280(3) 0.1464(4) 0.06312(12) 0.0373(7) Uani 1 1 d .
H34A H 0.8665 0.2245 0.0548 0.056 Uiso 1 1 calc R
H34B H 0.9431 0.0824 0.0353 0.056 Uiso 1 1 calc R
H34C H 1.0062 0.1947 0.0733 0.056 Uiso 1 1 calc R
C35 C 0.7982(3) 0.0114(3) 0.19945(11) 0.0271(6) Uani 1 1 d .
H35A H 0.7710 0.0618 0.2291 0.032 Uiso 1 1 calc R
H35B H 0.7254 -0.0450 0.1865 0.032 Uiso 1 1 calc R
C36 C 0.8992(3) -0.1041(4) 0.21286(13) 0.0356(7) Uani 1 1 d .
H36A H 0.9252 -0.1586 0.1843 0.053 Uiso 1 1 calc R
H36B H 0.8659 -0.1763 0.2360 0.053 Uiso 1 1 calc R
H36C H 0.9711 -0.0513 0.2269 0.053 Uiso 1 1 calc R
P2 P 0.31476(6) 0.65408(8) 0.10854(3) 0.02172(14) Uani 1 1 d .
C41 C 0.3325(3) 0.8599(3) 0.10894(12) 0.0305(6) Uani 1 1 d .
H41A H 0.3644 0.8908 0.1407 0.037 Uiso 1 1 calc R
H41B H 0.3966 0.8875 0.0854 0.037 Uiso 1 1 calc R
C42 C 0.2147(3) 0.9512(4) 0.09789(17) 0.0491(10) Uani 1 1 d .
H42A H 0.1860 0.9291 0.0654 0.074 Uiso 1 1 calc R
H42B H 0.2331 1.0596 0.1008 0.074 Uiso 1 1 calc R
H42C H 0.1494 0.9236 0.1204 0.074 Uiso 1 1 calc R
C43 C 0.2488(3) 0.6147(3) 0.04911(10) 0.0265(6) Uani 1 1 d .
H43A H 0.2227 0.5072 0.0475 0.032 Uiso 1 1 calc R
H43B H 0.1737 0.6782 0.0440 0.032 Uiso 1 1 calc R
C44 C 0.3420(3) 0.6463(4) 0.00961(11) 0.0357(7) Uani 1 1 d .
H44A H 0.3537 0.7559 0.0064 0.054 Uiso 1 1 calc R
H44B H 0.3100 0.6048 -0.0205 0.054 Uiso 1 1 calc R
H44C H 0.4220 0.5985 0.0176 0.054 Uiso 1 1 calc R
C45 C 0.1811(3) 0.6226(4) 0.14757(11) 0.0297(6) Uani 1 1 d .
H45A H 0.1094 0.6833 0.1358 0.036 Uiso 1 1 calc R
H45B H 0.1569 0.5144 0.1461 0.036 Uiso 1 1 calc R
C46 C 0.2094(3) 0.6655(4) 0.19928(12) 0.0418(8) Uani 1 1 d .
H46A H 0.2803 0.6057 0.2111 0.063 Uiso 1 1 calc R
H46B H 0.1362 0.6448 0.2188 0.063 Uiso 1 1 calc R
H46C H 0.2300 0.7735 0.2011 0.063 Uiso 1 1 calc R

loop_
_atom_site_aniso_label
_atom_site_aniso_U_11
_atom_site_aniso_U_22
_atom_site_aniso_U_33
_atom_site_aniso_U_23
_atom_site_aniso_U_13
_atom_site_aniso_U_12
Pd1 0.02224(10) 0.01595(10) 0.02052(11) 0.00058(7) -0.00204(7) -0.00275(7)
Pd2 0.02170(10) 0.01682(10) 0.02148(12) -0.00042(7) -0.00111(8) -0.00257(7)
C1 0.0302(14) 0.0232(13) 0.0257(15) -0.0020(11) -0.0010(11) -0.0082(11)
C2 0.0258(13) 0.0192(12) 0.0303(15) -0.0022(11) -0.0012(11) -0.0070(10)
C3 0.0341(15) 0.0232(13) 0.0292(15) 0.0045(12) -0.0034(12) -0.0069(11)
C4 0.0311(15) 0.0266(14) 0.0299(16) -0.0001(12) 0.0037(12) -0.0066(12)
C5 0.0273(14) 0.0198(12) 0.0321(16) 0.0029(11) -0.0061(11) -0.0060(11)
C11 0.0336(15) 0.0190(12) 0.0230(14) -0.0039(11) -0.0045(11) -0.0059(11)
C12 0.0273(14) 0.0181(12) 0.0306(15) 0.0008(11) -0.0077(11) -0.0048(10)
C13 0.0240(13) 0.0201(13) 0.0310(15) -0.0001(11) -0.0019(11) -0.0068(10)
C14 0.0301(15) 0.0310(15) 0.0326(16) -0.0015(13) 0.0031(12) -0.0062(12)
C15 0.0371(17) 0.0399(18) 0.0320(17) -0.0030(14) 0.0052(13) -0.0107(14)
C16 0.0474(19) 0.0363(17) 0.0282(16) 0.0050(14) 0.0000(14) -0.0132(15)
C17 0.0355(16) 0.0300(15) 0.0314(16) 0.0027(13) -0.0050(12) -0.0057(13)
C18 0.0254(13) 0.0197(12) 0.0298(15) 0.0025(11) -0.0037(11) -0.0058(10)
C19 0.0273(14) 0.0178(12) 0.0307(15) -0.0023(11) -0.0042(11) -0.0024(10)
P1 0.0243(3) 0.0176(3) 0.0211(3) -0.0002(3) -0.0011(3) -0.0013(2)
C31 0.0236(13) 0.0242(13) 0.0354(16) 0.0010(12) -0.0024(11) -0.0025(11)
C32 0.0350(16) 0.0305(15) 0.0321(16) -0.0002(13) -0.0096(13) -0.0046(12)
C33 0.0356(16) 0.0257(14) 0.0254(15) -0.0053(12) 0.0013(12) 0.0014(12)
C34 0.0493(19) 0.0347(17) 0.0282(16) 0.0010(13) 0.0058(14) 0.0074(14)
C35 0.0305(14) 0.0249(14) 0.0257(15) 0.0044(11) -0.0033(11) -0.0051(11)
C36 0.0429(18) 0.0230(14) 0.0407(18) 0.0071(13) -0.0075(14) 0.0009(13)
P2 0.0214(3) 0.0193(3) 0.0245(4) -0.0031(3) 0.0004(3) -0.0022(2)
C41 0.0297(15) 0.0184(13) 0.0432(18) -0.0021(12) -0.0021(13) -0.0029(11)
C42 0.0368(18) 0.0249(16) 0.085(3) -0.0001(18) -0.0086(18) 0.0028(14)
C43 0.0268(14) 0.0269(14) 0.0257(14) -0.0019(12) -0.0024(11) 0.0000(11)
C44 0.0356(16) 0.0474(19) 0.0241(15) 0.0008(14) 0.0004(12) -0.0014(14)
C45 0.0255(14) 0.0320(15) 0.0317(16) -0.0058(13) 0.0055(12) -0.0046(11)
C46 0.0420(19) 0.053(2) 0.0306(17) -0.0089(16) 0.0090(14) -0.0071(16)

loop_
_atom_type_symbol
_atom_type_description
_atom_type_scat_dispersion_real
_atom_type_scat_dispersion_imag
_atom_type_scat_source
C C 0.0033 0.0016 'International Tables Vol C Tables 4.2.6.8 and 6.1.1.4'
H H 0.0000 0.0000 'International Tables Vol C Tables 4.2.6.8 and 6.1.1.4'
P P 0.1023 0.0942 'International Tables Vol C Tables 4.2.6.8 and 6.1.1.4'
Pd Pd -0.9988 1.0072 'International Tables Vol C Tables 4.2.6.8 and 6.1.1.4'

loop_
_geom_angle_atom_site_label_1
_geom_angle_atom_site_label_2
_geom_angle_atom_site_label_3
_geom_angle
C12 Pd1 C2 168.71(11)
C12 Pd1 P1 98.86(8)
C2 Pd1 P1 91.39(8)
C12 Pd1 C11 35.07(10)
C2 Pd1 C11 137.84(10)
P1 Pd1 C11 127.45(7)
C12 Pd1 Pd2 86.30(8)
C2 Pd1 Pd2 83.36(8)
P1 Pd1 Pd2 174.65(2)
C11 Pd1 Pd2 57.87(7)
C19 Pd2 C5 172.11(11)
C19 Pd2 P2 96.89(8)
C5 Pd2 P2 91.00(8)
C19 Pd2 C11 35.06(10)
C5 Pd2 C11 137.96(10)
P2 Pd2 C11 125.93(7)
C19 Pd2 C1 139.84(10)
C5 Pd2 C1 33.98(10)
P2 Pd2 C1 115.85(7)
C11 Pd2 C1 118.18(9)
C19 Pd2 Pd1 85.14(8)
C5 Pd2 Pd1 86.98(8)
P2 Pd2 Pd1 177.35(2)
C11 Pd2 Pd1 56.59(7)
C1 Pd2 Pd1 61.61(7)
C5 C1 C2 109.4(3)
C5 C1 Pd2 59.86(15)
C2 C1 Pd2 107.64(19)
C5 C1 H1 123(2)
C2 C1 H1 126(2)
Pd2 C1 H1 108(2)
C1 C2 C3 106.3(3)
C1 C2 Pd1 93.05(17)
C3 C2 Pd1 97.02(18)
C1 C2 H2 123(2)
C3 C2 H2 125(2)
Pd1 C2 H2 103(2)
C4 C3 C2 108.6(3)
C4 C3 H3 125.7
C2 C3 H3 125.7
C3 C4 C5 109.4(3)
C3 C4 H4 125.3
C5 C4 H4 125.3
C1 C5 C4 106.3(3)
C1 C5 Pd2 86.16(17)
C4 C5 Pd2 100.62(19)
C1 C5 H5 125(2)
C4 C5 H5 124(2)
Pd2 C5 H5 104(2)
C12 C11 C19 111.5(3)
C12 C11 Pd1 60.79(15)
C19 C11 Pd1 112.35(18)
C12 C11 Pd2 113.81(19)
C19 C11 Pd2 58.82(15)
Pd1 C11 Pd2 65.55(7)
C12 C11 H11 123(2)
C19 C11 H11 125(2)
Pd1 C11 H11 102(2)
Pd2 C11 H11 103(2)
C11 C12 C13 105.4(2)
C11 C12 Pd1 84.14(17)
C13 C12 Pd1 108.64(19)
C11 C12 H12 127(2)
C13 C12 H12 120(2)
Pd1 C12 H12 104(2)
C14 C13 C18 120.4(3)
C14 C13 C12 130.3(3)
C18 C13 C12 109.2(3)
C13 C14 C15 118.9(3)
C13 C14 H14 120.5
C15 C14 H14 120.5
C14 C15 C16 120.2(3)
C14 C15 H15 119.9
C16 C15 H15 119.9
C17 C16 C15 121.1(3)
C17 C16 H16 119.5
C15 C16 H16 119.5
C18 C17 C16 118.7(3)
C18 C17 H17 120.7
C16 C17 H17 120.7
C17 C18 C13 120.8(3)
C17 C18 C19 131.0(3)
C13 C18 C19 108.2(2)
C11 C19 C18 105.6(2)
C11 C19 Pd2 86.12(17)
C18 C19 Pd2 108.73(19)
C11 C19 H19 123(2)
C18 C19 H19 123(2)
Pd2 C19 H19 103(2)
C33 P1 C31 102.82(14)
C33 P1 C35 102.40(14)
C31 P1 C35 104.36(14)
C33 P1 Pd1 113.93(10)
C31 P1 Pd1 118.36(10)
C35 P1 Pd1 113.17(10)
C32 C31 P1 113.3(2)
C32 C31 H31A 108.9
P1 C31 H31A 108.9
C32 C31 H31B 108.9
P1 C31 H31B 108.9
H31A C31 H31B 107.7
C31 C32 H32A 109.5
C31 C32 H32B 109.5
H32A C32 H32B 109.5
C31 C32 H32C 109.5
H32A C32 H32C 109.5
H32B C32 H32C 109.5
C34 C33 P1 113.1(2)
C34 C33 H33A 109.0
P1 C33 H33A 109.0
C34 C33 H33B 109.0
P1 C33 H33B 109.0
H33A C33 H33B 107.8
C33 C34 H34A 109.5
C33 C34 H34B 109.5
H34A C34 H34B 109.5
C33 C34 H34C 109.5
H34A C34 H34C 109.5
H34B C34 H34C 109.5
C36 C35 P1 117.6(2)
C36 C35 H35A 107.9
P1 C35 H35A 107.9
C36 C35 H35B 107.9
P1 C35 H35B 107.9
H35A C35 H35B 107.2
C35 C36 H36A 109.5
C35 C36 H36B 109.5
H36A C36 H36B 109.5
C35 C36 H36C 109.5
H36A C36 H36C 109.5
H36B C36 H36C 109.5
C41 P2 C45 103.23(15)
C41 P2 C43 103.45(15)
C45 P2 C43 102.64(14)
C41 P2 Pd2 118.14(10)
C45 P2 Pd2 114.65(11)
C43 P2 Pd2 112.93(10)
C42 C41 P2 116.0(2)
C42 C41 H41A 108.3
P2 C41 H41A 108.3
C42 C41 H41B 108.3
P2 C41 H41B 108.3
H41A C41 H41B 107.4
C41 C42 H42A 109.5
C41 C42 H42B 109.5
H42A C42 H42B 109.5
C41 C42 H42C 109.5
H42A C42 H42C 109.5
H42B C42 H42C 109.5
C44 C43 P2 112.1(2)
C44 C43 H43A 109.2
P2 C43 H43A 109.2
C44 C43 H43B 109.2
P2 C43 H43B 109.2
H43A C43 H43B 107.9
C43 C44 H44A 109.5
C43 C44 H44B 109.5
H44A C44 H44B 109.5
C43 C44 H44C 109.5
H44A C44 H44C 109.5
H44B C44 H44C 109.5
C46 C45 P2 112.5(2)
C46 C45 H45A 109.1
P2 C45 H45A 109.1
C46 C45 H45B 109.1
P2 C45 H45B 109.1
H45A C45 H45B 107.8
C45 C46 H46A 109.5
C45 C46 H46B 109.5
H46A C46 H46B 109.5
C45 C46 H46C 109.5
H46A C46 H46C 109.5
H46B C46 H46C 109.5

loop_
_geom_bond_atom_site_label_1
_geom_bond_atom_site_label_2
_geom_bond_distance
Pd1 C12 2.152(3)
Pd1 C2 2.186(3)
Pd1 P1 2.2846(7)
Pd1 C11 2.453(3)
Pd1 Pd2 2.6751(3)
Pd2 C19 2.134(3)
Pd2 C5 2.192(3)
Pd2 P2 2.2758(7)
Pd2 C11 2.488(3)
Pd2 C1 2.529(3)
C1 C5 1.417(4)
C1 C2 1.418(4)
C1 H1 0.948(18)
C2 C3 1.455(4)
C2 H2 0.971(18)
C3 C4 1.370(4)
C3 H3 0.9500
C4 C5 1.445(4)
C4 H4 0.9500
C5 H5 0.984(18)
C11 C12 1.417(4)
C11 C19 1.433(4)
C11 H11 0.949(18)
C12 C13 1.465(4)
C12 H12 0.976(18)
C13 C14 1.379(4)
C13 C18 1.415(4)
C14 C15 1.396(5)
C14 H14 0.9500
C15 C16 1.397(5)
C15 H15 0.9500
C16 C17 1.392(5)
C16 H16 0.9500
C17 C18 1.373(4)
C17 H17 0.9500
C18 C19 1.466(4)
C19 H19 0.993(18)
P1 C33 1.829(3)
P1 C31 1.839(3)
P1 C35 1.841(3)
C31 C32 1.536(4)
C31 H31A 0.9900
C31 H31B 0.9900
C32 H32A 0.9800
C32 H32B 0.9800
C32 H32C 0.9800
C33 C34 1.519(4)
C33 H33A 0.9900
C33 H33B 0.9900
C34 H34A 0.9800
C34 H34B 0.9800
C34 H34C 0.9800
C35 C36 1.531(4)
C35 H35A 0.9900
C35 H35B 0.9900
C36 H36A 0.9800
C36 H36B 0.9800
C36 H36C 0.9800
P2 C41 1.827(3)
P2 C45 1.836(3)
P2 C43 1.838(3)
C41 C42 1.527(4)
C41 H41A 0.9900
C41 H41B 0.9900
C42 H42A 0.9800
C42 H42B 0.9800
C42 H42C 0.9800
C43 C44 1.528(4)
C43 H43A 0.9900
C43 H43B 0.9900
C44 H44A 0.9800
C44 H44B 0.9800
C44 H44C 0.9800
C45 C46 1.528(4)
C45 H45A 0.9900
C45 H45B 0.9900
C46 H46A 0.9800
C46 H46B 0.9800
C46 H46C 0.9800
